data_4519342
loop_
_publ_author_name
'Wang, Chang-An'
'Rahman, Md. Mahbubur'
'Bisz, Elwira'
'Dziuk, B\/la\.zej'
'Szostak, Roman'
'Szostak, Michal'

_publ_section_title
;
 Palladium-NHC (NHC = N-heterocyclic Carbene)-Catalyzed Suzuki--Miyaura
 Cross-Coupling of Alkyl Amides
;
_journal_issue 4
_journal_name_full 'ACS Catalysis'
_journal_page_first 2426
_journal_page_last 2433
_journal_paper_doi 10.1021/acscatal.1c05738
_journal_volume 12
_journal_year 2022
_chemical_formula_sum 'C16 H17 N3 O3'
_chemical_formula_weight 299.32
_space_group_crystal_system monoclinic
_space_group_IT_number 14
_space_group_name_Hall '-P 2yn'
_space_group_name_H-M_alt 'P 1 21/n 1'
_atom_sites_solution_hydrogens geom
_audit_creation_method SHELXL-2014/7
_cell_angle_alpha 90
_cell_angle_beta 98.806(10)
_cell_angle_gamma 90
_cell_formula_units_Z 8
_cell_length_a 11.5366(15)
_cell_length_b 9.0589(8)
_cell_length_c 30.020(3)
_cell_measurement_reflns_used 1705
_cell_measurement_temperature 293(2)
_cell_measurement_theta_max 23.4740
_cell_measurement_theta_min 2.0100
_cell_volume 3100.4(6)
_computing_cell_refinement 'CrysAlisPro (Rigaku OD, 2015)'
_computing_data_collection 'CrysAlisPro (Agilent Technologies, 2014)'
_computing_data_reduction 'CrysAlisPro (Rigaku OD, 2015)'
_computing_molecular_graphics 'SHELXTL (Sheldrick, 2008)'
_computing_publication_material 'SHELXL-2014/7 (Sheldrick, 2014)'
_computing_structure_refinement 'SHELXL-2014/7 (Sheldrick, 2014)'
_computing_structure_solution 'SHELXS-2014/7 (Sheldrick, 2014)'
_diffrn_ambient_temperature 293(2)
_diffrn_detector_area_resol_mean 15.9718
_diffrn_measured_fraction_theta_full 0.999
_diffrn_measured_fraction_theta_max 0.999
_diffrn_measurement_device_type 'KM4 with Eos CCD'
_diffrn_measurement_method \w--scan
_diffrn_radiation_monochromator graphite
_diffrn_radiation_source 'fine-focus sealed tube'
_diffrn_radiation_type MoK\a
_diffrn_radiation_wavelength 0.71073
_diffrn_reflns_av_R_equivalents 0.0904
_diffrn_reflns_av_unetI/netI 0.1731
_diffrn_reflns_Laue_measured_fraction_full 0.999
_diffrn_reflns_Laue_measured_fraction_max 0.999
_diffrn_reflns_limit_h_max 7
_diffrn_reflns_limit_h_min -14
_diffrn_reflns_limit_k_max 11
_diffrn_reflns_limit_k_min -10
_diffrn_reflns_limit_l_max 37
_diffrn_reflns_limit_l_min -36
_diffrn_reflns_number 11578
_diffrn_reflns_point_group_measured_fraction_full 0.999
_diffrn_reflns_point_group_measured_fraction_max 0.999
_diffrn_reflns_theta_full 25.242
_diffrn_reflns_theta_max 25.999
_diffrn_reflns_theta_min 1.813
_exptl_absorpt_coefficient_mu 0.091
_exptl_absorpt_correction_T_max 1.00000
_exptl_absorpt_correction_T_min 0.61894
_exptl_absorpt_correction_type multi-scan
_exptl_absorpt_process_details
;
SCALE3 ABSPACK (Rigaku Oxford Diffraction, 2015).
;
_exptl_crystal_colour yellow
_exptl_crystal_density_diffrn 1.283
_exptl_crystal_density_method 'not measured'
_exptl_crystal_description plate
_exptl_crystal_F_000 1264
_exptl_crystal_size_max 0.3
_exptl_crystal_size_mid 0.2
_exptl_crystal_size_min 0.1
_refine_diff_density_max 0.367
_refine_diff_density_min -0.398
_refine_diff_density_rms 0.090
_refine_ls_extinction_method none
_refine_ls_goodness_of_fit_ref 0.956
_refine_ls_hydrogen_treatment constr
_refine_ls_matrix_type full
_refine_ls_number_parameters 403
_refine_ls_number_reflns 6087
_refine_ls_number_restraints 384
_refine_ls_restrained_S_all 0.957
_refine_ls_R_factor_all 0.2512
_refine_ls_R_factor_gt 0.1168
_refine_ls_shift/su_max 0.000
_refine_ls_shift/su_mean 0.000
_refine_ls_structure_factor_coef Fsqd
_refine_ls_weighting_details 'w=1/[\s^2^(Fo^2^)+(0.1347P)^2^] where P=(Fo^2^+2Fc^2^)/3'
_refine_ls_weighting_scheme calc
_refine_ls_wR_factor_gt 0.2691
_refine_ls_wR_factor_ref 0.3405
_reflns_Friedel_coverage 0.000
_reflns_number_gt 2120
_reflns_number_total 6087
_reflns_threshold_expression 'I > 2\s(I)'
_cod_data_source_file cs1c05738_si_002.cif
_cod_data_source_block B18_MR42_a
_cod_original_sg_symbol_H-M 'P 21/n'
_cod_database_code 4519342
_shelx_shelxl_version_number 2014/7
_shelx_space_group_comment
;
The symmetry employed for this shelxl refinement is uniquely defined
by the following loop, which should always be used as a source of
symmetry information in preference to the above space-group names.
They are only intended as comments.
;
_exptl_absorpt_special_details
;
CrysAlisPro, Agilent Technologies,
Version 1.171.37.33c (release 11-04-2014 CrysAlis171 .NET)
(compiled Apr 11 2014,15:12:41)
Empirical absorption correction using spherical harmonics,
 implemented in SCALE3 ABSPACK scaling algorithm.
;

loop_
_space_group_symop_operation_xyz
'x, y, z'
'-x+1/2, y+1/2, -z+1/2'
'-x, -y, -z'
'x-1/2, -y-1/2, z-1/2'

loop_
_atom_site_label
_atom_site_type_symbol
_atom_site_fract_x
_atom_site_fract_y
_atom_site_fract_z
_atom_site_U_iso_or_equiv
_atom_site_adp_type
_atom_site_occupancy
_atom_site_site_symmetry_order
_atom_site_calc_flag
_atom_site_refinement_flags_posn
_atom_site_refinement_flags_adp
_atom_site_refinement_flags_occupancy
_atom_site_disorder_assembly
_atom_site_disorder_group
N1A N 0.9574(5) 0.4710(5) 0.35999(17) 0.0525(14) Uani 1 1 d . . . . .
N1B N 0.5008(4) 0.8651(5) 0.38660(16) 0.0495(13) Uani 1 1 d . . . . .
N2A N 0.8299(5) 0.6713(6) 0.35124(17) 0.0550(14) Uani 1 1 d . . . . .
N2B N 0.4709(5) 1.0642(6) 0.43186(19) 0.0654(16) Uani 1 1 d . . . . .
N3A N 0.8886(5) 0.5539(6) 0.28740(18) 0.0558(14) Uani 1 1 d . . . . .
N3B N 0.6542(5) 0.9416(7) 0.4410(2) 0.0719(17) Uani 1 1 d . . . . .
O1A O 1.0879(4) 0.6473(6) 0.38702(17) 0.0772(15) Uani 1 1 d . . . . .
O1B O 0.5195(5) 1.0407(5) 0.33541(15) 0.0763(15) Uani 1 1 d . . . . .
O2A O 1.0350(4) 0.2415(4) 0.36628(14) 0.0539(11) Uani 1 1 d . . . . .
O2B O 0.5283(4) 0.6360(4) 0.36028(14) 0.0528(11) Uani 1 1 d . . . . .
O3A O 0.8482(4) 0.2718(5) 0.33060(16) 0.0680(13) Uani 1 1 d . . . . .
O3B O 0.5034(4) 0.6652(5) 0.43314(14) 0.0664(13) Uani 1 1 d . . . . .
C1A C 1.0441(6) 0.5290(7) 0.3930(2) 0.0509(15) Uani 1 1 d . U . . .
C1B C 0.4733(5) 0.9226(7) 0.3426(2) 0.0488(14) Uani 1 1 d . U . . .
C2A C 1.0780(6) 0.4455(7) 0.4359(2) 0.0551(15) Uani 1 1 d . U . . .
C2B C 0.3895(5) 0.8457(6) 0.3090(2) 0.0491(14) Uani 1 1 d . U . . .
C3A C 0.9956(7) 0.3664(8) 0.4548(2) 0.0652(17) Uani 1 1 d . U . . .
H3A H 0.9197 0.3577 0.4393 0.078 Uiso 1 1 calc R U . . .
C3B C 0.2942(5) 0.7712(7) 0.3209(2) 0.0542(15) Uani 1 1 d . U . . .
H3B H 0.2858 0.7628 0.3511 0.065 Uiso 1 1 calc R U . . .
C4A C 1.0247(8) 0.2992(8) 0.4971(2) 0.0749(18) Uani 1 1 d . U . . .
H4A H 0.9686 0.2491 0.5104 0.090 Uiso 1 1 calc R U . . .
C4B C 0.2124(6) 0.7101(7) 0.2885(2) 0.0626(17) Uani 1 1 d . U . . .
H4B H 0.1484 0.6607 0.2968 0.075 Uiso 1 1 calc R U . . .
C5A C 1.1389(8) 0.3097(10) 0.5181(3) 0.089(2) Uani 1 1 d . U . . .
H5A H 1.1600 0.2642 0.5459 0.106 Uiso 1 1 calc R U . . .
C5B C 0.2238(6) 0.7209(7) 0.2433(3) 0.0669(17) Uani 1 1 d . U . . .
H5B H 0.1685 0.6787 0.2212 0.080 Uiso 1 1 calc R U . . .
C6A C 1.2216(7) 0.3841(9) 0.4997(3) 0.084(2) Uani 1 1 d . U . . .
H6A H 1.2983 0.3876 0.5147 0.100 Uiso 1 1 calc R U . . .
C6B C 0.3189(7) 0.7952(8) 0.2320(2) 0.0678(17) Uani 1 1 d . U . . .
H6B H 0.3279 0.8030 0.2019 0.081 Uiso 1 1 calc R U . . .
C7A C 1.1922(6) 0.4561(9) 0.4580(2) 0.0720(18) Uani 1 1 d . U . . .
H7A H 1.2482 0.5095 0.4456 0.086 Uiso 1 1 calc R U . . .
C7B C 0.3995(6) 0.8572(7) 0.2638(2) 0.0584(16) Uani 1 1 d . U . . .
H7B H 0.4625 0.9082 0.2552 0.070 Uiso 1 1 calc R U . . .
C8A C 0.8889(5) 0.5705(6) 0.33026(19) 0.0395(14) Uani 1 1 d . U . . .
C8B C 0.5458(6) 0.9630(7) 0.4222(2) 0.0526(16) Uani 1 1 d . U . . .
C9A C 0.7629(6) 0.7623(7) 0.3231(2) 0.0603(17) Uani 1 1 d . U . . .
H9A H 0.7209 0.8357 0.3352 0.072 Uiso 1 1 calc R U . . .
C9B C 0.5160(8) 1.1547(9) 0.4662(3) 0.078(2) Uani 1 1 d . U . . .
H9B H 0.4685 1.2290 0.4749 0.093 Uiso 1 1 calc R U . . .
C10A C 0.7538(6) 0.7523(7) 0.2780(2) 0.0651(18) Uani 1 1 d . U . . .
H10A H 0.7049 0.8151 0.2592 0.078 Uiso 1 1 calc R U . . .
C10B C 0.6265(8) 1.1420(9) 0.4883(3) 0.081(2) Uani 1 1 d . U . . .
H10B H 0.6553 1.2058 0.5117 0.097 Uiso 1 1 calc R U . . .
C11A C 0.8191(7) 0.6464(8) 0.2608(2) 0.0693(19) Uani 1 1 d . U . . .
H11A H 0.8149 0.6386 0.2297 0.083 Uiso 1 1 calc R U . . .
C11B C 0.6946(8) 1.0319(9) 0.4751(3) 0.082(2) Uani 1 1 d . U . . .
H11B H 0.7706 1.0194 0.4902 0.098 Uiso 1 1 calc R U . . .
C12A C 0.9387(6) 0.3170(6) 0.3509(2) 0.0448(15) Uani 1 1 d . U . . .
C12B C 0.5081(6) 0.7079(7) 0.3967(2) 0.0499(16) Uani 1 1 d . U . . .
C13A C 1.0336(6) 0.0750(7) 0.3685(2) 0.0600(17) Uani 1 1 d . U . . .
C13B C 0.5248(6) 0.4680(6) 0.3597(2) 0.0516(15) Uani 1 1 d . U . . .
C14A C 1.0131(7) 0.0125(7) 0.3215(2) 0.0682(19) Uani 1 1 d . U . . .
H14A H 0.9395 0.0478 0.3059 0.102 Uiso 1 1 calc R U . . .
H14B H 1.0114 -0.0933 0.3231 0.102 Uiso 1 1 calc R U . . .
H14C H 1.0752 0.0430 0.3057 0.102 Uiso 1 1 calc R U . . .
C14B C 0.6266(6) 0.4114(7) 0.3919(2) 0.0659(18) Uani 1 1 d . U . . .
H14D H 0.6349 0.3072 0.3875 0.099 Uiso 1 1 calc R U . . .
H14E H 0.6136 0.4296 0.4223 0.099 Uiso 1 1 calc R U . . .
H14F H 0.6968 0.4611 0.3867 0.099 Uiso 1 1 calc R U . . .
C15A C 1.1561(7) 0.0441(8) 0.3933(3) 0.092(3) Uani 1 1 d . U . . .
H15A H 1.1658 -0.0602 0.3982 0.138 Uiso 1 1 calc R U . . .
H15B H 1.1669 0.0943 0.4218 0.138 Uiso 1 1 calc R U . . .
H15C H 1.2132 0.0788 0.3756 0.138 Uiso 1 1 calc R U . . .
C15B C 0.4078(6) 0.4147(7) 0.3700(2) 0.0677(19) Uani 1 1 d . U . . .
H15D H 0.3459 0.4673 0.3517 0.102 Uiso 1 1 calc R U . . .
H15E H 0.4032 0.4319 0.4013 0.102 Uiso 1 1 calc R U . . .
H15F H 0.4000 0.3109 0.3638 0.102 Uiso 1 1 calc R U . . .
C16A C 0.9392(8) 0.0278(8) 0.3962(3) 0.083(2) Uani 1 1 d . U . . .
H16A H 0.8644 0.0644 0.3822 0.125 Uiso 1 1 calc R U . . .
H16B H 0.9573 0.0675 0.4261 0.125 Uiso 1 1 calc R U . . .
H16C H 0.9368 -0.0780 0.3977 0.125 Uiso 1 1 calc R U . . .
C16B C 0.5371(7) 0.4395(7) 0.3113(2) 0.0686(19) Uani 1 1 d . U . . .
H16D H 0.5288 0.3358 0.3051 0.103 Uiso 1 1 calc R U . . .
H16E H 0.6130 0.4720 0.3059 0.103 Uiso 1 1 calc R U . . .
H16F H 0.4774 0.4927 0.2920 0.103 Uiso 1 1 calc R U . . .

loop_
_atom_site_aniso_label
_atom_site_aniso_U_11
_atom_site_aniso_U_22
_atom_site_aniso_U_33
_atom_site_aniso_U_23
_atom_site_aniso_U_13
_atom_site_aniso_U_12
N1A 0.070(4) 0.028(3) 0.057(3) 0.003(2) -0.001(3) 0.000(3)
N1B 0.063(3) 0.028(3) 0.054(3) -0.004(2) 0.000(2) 0.003(3)
N2A 0.060(3) 0.042(3) 0.064(3) 0.005(3) 0.013(3) 0.006(3)
N2B 0.087(4) 0.035(3) 0.072(4) -0.007(3) 0.009(3) 0.002(3)
N3A 0.068(4) 0.041(3) 0.059(4) 0.005(3) 0.010(3) 0.009(3)
N3B 0.076(4) 0.060(4) 0.075(4) -0.020(3) -0.005(3) 0.012(3)
O1A 0.082(4) 0.051(3) 0.096(4) 0.000(3) 0.003(3) -0.026(3)
O1B 0.105(4) 0.050(3) 0.069(3) 0.004(2) -0.004(3) -0.024(3)
O2A 0.065(3) 0.025(2) 0.070(3) -0.006(2) 0.003(2) 0.010(2)
O2B 0.073(3) 0.028(2) 0.058(3) 0.002(2) 0.014(2) -0.001(2)
O3A 0.068(3) 0.042(3) 0.089(4) -0.011(2) -0.004(3) 0.002(2)
O3B 0.105(4) 0.045(3) 0.049(3) 0.006(2) 0.013(3) -0.002(3)
C1A 0.056(4) 0.038(3) 0.055(3) -0.011(3) -0.003(3) 0.004(3)
C1B 0.048(3) 0.042(3) 0.058(3) 0.001(3) 0.010(3) 0.001(3)
C2A 0.062(3) 0.050(3) 0.051(3) -0.004(3) 0.001(2) 0.004(3)
C2B 0.053(3) 0.032(3) 0.061(3) -0.005(3) 0.003(3) 0.007(2)
C3A 0.080(4) 0.054(4) 0.061(3) -0.002(3) 0.010(3) 0.010(3)
C3B 0.051(3) 0.043(3) 0.067(3) 0.000(3) 0.007(3) 0.007(3)
C4A 0.108(4) 0.050(3) 0.069(4) -0.007(3) 0.022(3) 0.005(4)
C4B 0.060(3) 0.044(3) 0.080(4) -0.003(3) 0.000(3) 0.003(3)
C5A 0.114(5) 0.071(4) 0.078(4) -0.007(4) 0.004(3) 0.017(4)
C5B 0.068(4) 0.045(3) 0.082(4) -0.006(3) -0.006(3) 0.005(3)
C6A 0.084(4) 0.088(5) 0.074(4) -0.013(4) -0.003(3) 0.027(4)
C6B 0.082(4) 0.053(4) 0.065(3) -0.003(3) 0.002(3) 0.005(3)
C7A 0.073(4) 0.074(4) 0.064(3) -0.015(3) -0.002(3) 0.011(3)
C7B 0.068(4) 0.044(3) 0.063(3) 0.002(3) 0.009(3) 0.004(3)
C8A 0.046(3) 0.025(3) 0.048(3) 0.005(3) 0.007(3) -0.005(3)
C8B 0.061(4) 0.036(3) 0.061(4) 0.001(3) 0.009(3) 0.002(3)
C9A 0.057(4) 0.038(3) 0.085(4) 0.004(3) 0.009(3) 0.007(3)
C9B 0.103(5) 0.054(4) 0.082(4) -0.004(4) 0.034(4) -0.002(4)
C10A 0.070(4) 0.043(3) 0.078(4) 0.019(3) -0.002(3) 0.007(3)
C10B 0.107(5) 0.060(4) 0.077(4) -0.005(4) 0.017(4) -0.009(4)
C11A 0.081(4) 0.057(4) 0.067(4) 0.009(3) 0.002(3) -0.003(4)
C11B 0.094(5) 0.066(4) 0.079(4) -0.002(4) -0.007(4) -0.006(4)
C12A 0.059(4) 0.027(3) 0.048(3) -0.005(3) 0.006(3) 0.004(3)
C12B 0.066(4) 0.032(3) 0.052(4) 0.009(3) 0.010(3) -0.001(3)
C13A 0.082(4) 0.030(3) 0.065(4) -0.006(3) 0.002(3) 0.005(3)
C13B 0.062(4) 0.026(3) 0.068(4) 0.000(3) 0.014(3) -0.002(3)
C14A 0.097(5) 0.038(4) 0.069(4) -0.005(3) 0.010(3) 0.006(4)
C14B 0.072(4) 0.032(3) 0.093(5) 0.012(3) 0.012(3) 0.008(3)
C15A 0.098(5) 0.054(5) 0.111(6) 0.002(4) -0.025(4) 0.026(4)
C15B 0.072(4) 0.042(4) 0.091(5) -0.004(4) 0.017(4) -0.003(4)
C16A 0.131(6) 0.039(4) 0.086(5) 0.004(4) 0.035(4) -0.006(4)
C16B 0.096(5) 0.034(4) 0.080(4) -0.004(3) 0.028(4) -0.011(4)

loop_
_atom_type_symbol
_atom_type_description
_atom_type_scat_dispersion_real
_atom_type_scat_dispersion_imag
_atom_type_scat_source
C C 0.0033 0.0016 'International Tables Vol C Tables 4.2.6.8 and 6.1.1.4'
H H 0.0000 0.0000 'International Tables Vol C Tables 4.2.6.8 and 6.1.1.4'
N N 0.0061 0.0033 'International Tables Vol C Tables 4.2.6.8 and 6.1.1.4'
O O 0.0106 0.0060 'International Tables Vol C Tables 4.2.6.8 and 6.1.1.4'

loop_
_geom_angle_atom_site_label_1
_geom_angle_atom_site_label_2
_geom_angle_atom_site_label_3
_geom_angle
_geom_angle_site_symmetry_1
_geom_angle_site_symmetry_3
_geom_angle_publ_flag
C1A N1A C8A 118.4(5) . . ?
C1A N1A C12A 124.9(5) . . ?
C8A N1A C12A 116.4(5) . . ?
C1B N1B C8B 118.5(5) . . ?
C1B N1B C12B 123.6(5) . . ?
C8B N1B C12B 116.8(5) . . ?
C9A N2A C8A 113.9(5) . . ?
C8B N2B C9B 113.5(6) . . ?
C8A N3A C11A 115.5(6) . . ?
C8B N3B C11B 116.0(7) . . ?
C12A O2A C13A 121.1(5) . . ?
C12B O2B C13B 119.6(5) . . ?
O1A C1A N1A 119.9(6) . . ?
O1A C1A C2A 121.0(6) . . ?
N1A C1A C2A 119.0(6) . . ?
O1B C1B N1B 116.4(6) . . ?
O1B C1B C2B 123.5(6) . . ?
N1B C1B C2B 120.0(6) . . ?
C3A C2A C7A 120.2(7) . . ?
C3A C2A C1A 120.8(6) . . ?
C7A C2A C1A 118.9(6) . . ?
C3B C2B C7B 118.6(6) . . ?
C3B C2B C1B 121.5(6) . . ?
C7B C2B C1B 119.7(6) . . ?
C2A C3A C4A 121.0(7) . . ?
C2A C3A H3A 119.5 . . ?
C4A C3A H3A 119.5 . . ?
C4B C3B C2B 120.3(6) . . ?
C4B C3B H3B 119.8 . . ?
C2B C3B H3B 119.8 . . ?
C5A C4A C3A 117.8(8) . . ?
C5A C4A H4A 121.1 . . ?
C3A C4A H4A 121.1 . . ?
C3B C4B C5B 120.7(7) . . ?
C3B C4B H4B 119.7 . . ?
C5B C4B H4B 119.7 . . ?
C6A C5A C4A 122.2(8) . . ?
C6A C5A H5A 118.9 . . ?
C4A C5A H5A 118.9 . . ?
C6B C5B C4B 118.4(7) . . ?
C6B C5B H5B 120.8 . . ?
C4B C5B H5B 120.8 . . ?
C5A C6A C7A 120.4(8) . . ?
C5A C6A H6A 119.8 . . ?
C7A C6A H6A 119.8 . . ?
C7B C6B C5B 121.3(7) . . ?
C7B C6B H6B 119.3 . . ?
C5B C6B H6B 119.3 . . ?
C2A C7A C6A 118.5(8) . . ?
C2A C7A H7A 120.8 . . ?
C6A C7A H7A 120.8 . . ?
C6B C7B C2B 120.7(7) . . ?
C6B C7B H7B 119.7 . . ?
C2B C7B H7B 119.7 . . ?
N3A C8A N2A 128.1(5) . . ?
N3A C8A N1A 117.8(5) . . ?
N2A C8A N1A 114.0(5) . . ?
N3B C8B N2B 128.5(6) . . ?
N3B C8B N1B 116.6(6) . . ?
N2B C8B N1B 114.9(6) . . ?
N2A C9A C10A 122.9(6) . . ?
N2A C9A H9A 118.6 . . ?
C10A C9A H9A 118.6 . . ?
C10B C9B N2B 123.1(8) . . ?
C10B C9B H9B 118.5 . . ?
N2B C9B H9B 118.5 . . ?
C9A C10A C11A 117.7(6) . . ?
C9A C10A H10A 121.2 . . ?
C11A C10A H10A 121.2 . . ?
C9B C10B C11B 117.5(8) . . ?
C9B C10B H10B 121.2 . . ?
C11B C10B H10B 121.2 . . ?
N3A C11A C10A 121.9(7) . . ?
N3A C11A H11A 119.0 . . ?
C10A C11A H11A 119.0 . . ?
N3B C11B C10B 121.4(8) . . ?
N3B C11B H11B 119.3 . . ?
C10B C11B H11B 119.3 . . ?
O3A C12A O2A 128.3(5) . . ?
O3A C12A N1A 121.6(6) . . ?
O2A C12A N1A 110.0(5) . . ?
O3B C12B O2B 130.4(6) . . ?
O3B C12B N1B 120.5(6) . . ?
O2B C12B N1B 108.8(5) . . ?
C14A C13A O2A 109.7(5) . . ?
C14A C13A C15A 113.0(6) . . ?
O2A C13A C15A 101.0(5) . . ?
C14A C13A C16A 112.4(6) . . ?
O2A C13A C16A 108.4(5) . . ?
C15A C13A C16A 111.6(6) . . ?
C14B C13B C16B 112.7(6) . . ?
C14B C13B C15B 113.4(6) . . ?
C16B C13B C15B 111.3(5) . . ?
C14B C13B O2B 108.6(5) . . ?
C16B C13B O2B 100.1(5) . . ?
C15B C13B O2B 109.9(5) . . ?
C13A C14A H14A 109.5 . . ?
C13A C14A H14B 109.5 . . ?
H14A C14A H14B 109.5 . . ?
C13A C14A H14C 109.5 . . ?
H14A C14A H14C 109.5 . . ?
H14B C14A H14C 109.5 . . ?
C13B C14B H14D 109.5 . . ?
C13B C14B H14E 109.5 . . ?
H14D C14B H14E 109.5 . . ?
C13B C14B H14F 109.5 . . ?
H14D C14B H14F 109.5 . . ?
H14E C14B H14F 109.5 . . ?
C13A C15A H15A 109.5 . . ?
C13A C15A H15B 109.5 . . ?
H15A C15A H15B 109.5 . . ?
C13A C15A H15C 109.5 . . ?
H15A C15A H15C 109.5 . . ?
H15B C15A H15C 109.5 . . ?
C13B C15B H15D 109.5 . . ?
C13B C15B H15E 109.5 . . ?
H15D C15B H15E 109.5 . . ?
C13B C15B H15F 109.5 . . ?
H15D C15B H15F 109.5 . . ?
H15E C15B H15F 109.5 . . ?
C13A C16A H16A 109.5 . . ?
C13A C16A H16B 109.5 . . ?
H16A C16A H16B 109.5 . . ?
C13A C16A H16C 109.5 . . ?
H16A C16A H16C 109.5 . . ?
H16B C16A H16C 109.5 . . ?
C13B C16B H16D 109.5 . . ?
C13B C16B H16E 109.5 . . ?
H16D C16B H16E 109.5 . . ?
C13B C16B H16F 109.5 . . ?
H16D C16B H16F 109.5 . . ?
H16E C16B H16F 109.5 . . ?

loop_
_geom_bond_atom_site_label_1
_geom_bond_atom_site_label_2
_geom_bond_distance
_geom_bond_site_symmetry_2
_geom_bond_publ_flag
N1A C1A 1.397(7) . ?
N1A C8A 1.420(7) . ?
N1A C12A 1.433(7) . ?
N1B C1B 1.409(7) . ?
N1B C8B 1.423(8) . ?
N1B C12B 1.455(7) . ?
N2A C9A 1.339(8) . ?
N2A C8A 1.350(7) . ?
N2B C8B 1.323(8) . ?
N2B C9B 1.356(9) . ?
N3A C8A 1.295(7) . ?
N3A C11A 1.336(8) . ?
N3B C8B 1.306(8) . ?
N3B C11B 1.338(9) . ?
O1A C1A 1.210(7) . ?
O1B C1B 1.229(7) . ?
O2A C12A 1.326(7) . ?
O2A C13A 1.510(7) . ?
O2B C12B 1.323(7) . ?
O2B C13B 1.522(7) . ?
O3A C12A 1.197(7) . ?
O3B C12B 1.170(7) . ?
C1A C2A 1.494(8) . ?
C1B C2B 1.463(8) . ?
C2A C3A 1.380(9) . ?
C2A C7A 1.386(9) . ?
C2B C3B 1.383(8) . ?
C2B C7B 1.384(8) . ?
C3A C4A 1.400(9) . ?
C3A H3A 0.9300 . ?
C3B C4B 1.364(8) . ?
C3B H3B 0.9300 . ?
C4A C5A 1.374(11) . ?
C4A H4A 0.9300 . ?
C4B C5B 1.385(9) . ?
C4B H4B 0.9300 . ?
C5A C6A 1.354(11) . ?
C5A H5A 0.9300 . ?
C5B C6B 1.373(10) . ?
C5B H5B 0.9300 . ?
C6A C7A 1.405(10) . ?
C6A H6A 0.9300 . ?
C6B C7B 1.348(9) . ?
C6B H6B 0.9300 . ?
C7A H7A 0.9300 . ?
C7B H7B 0.9300 . ?
C9A C10A 1.344(9) . ?
C9A H9A 0.9300 . ?
C9B C10B 1.350(11) . ?
C9B H9B 0.9300 . ?
C10A C11A 1.368(9) . ?
C10A H10A 0.9300 . ?
C10B C11B 1.364(10) . ?
C10B H10B 0.9300 . ?
C11A H11A 0.9300 . ?
C11B H11B 0.9300 . ?
C13A C14A 1.503(9) . ?
C13A C15A 1.519(10) . ?
C13A C16A 1.529(10) . ?
C13B C14B 1.493(9) . ?
C13B C16B 1.504(9) . ?
C13B C15B 1.509(9) . ?
C14A H14A 0.9600 . ?
C14A H14B 0.9600 . ?
C14A H14C 0.9600 . ?
C14B H14D 0.9600 . ?
C14B H14E 0.9600 . ?
C14B H14F 0.9600 . ?
C15A H15A 0.9600 . ?
C15A H15B 0.9600 . ?
C15A H15C 0.9600 . ?
C15B H15D 0.9600 . ?
C15B H15E 0.9600 . ?
C15B H15F 0.9600 . ?
C16A H16A 0.9600 . ?
C16A H16B 0.9600 . ?
C16A H16C 0.9600 . ?
C16B H16D 0.9600 . ?
C16B H16E 0.9600 . ?
C16B H16F 0.9600 . ?

loop_
_geom_torsion_atom_site_label_1
_geom_torsion_atom_site_label_2
_geom_torsion_atom_site_label_3
_geom_torsion_atom_site_label_4
_geom_torsion
_geom_torsion_site_symmetry_1
_geom_torsion_site_symmetry_2
_geom_torsion_site_symmetry_3
_geom_torsion_site_symmetry_4
_geom_torsion_publ_flag
C8A N1A C1A O1A -25.7(9) . . . . ?
C12A N1A C1A O1A 148.2(6) . . . . ?
C8A N1A C1A C2A 152.0(5) . . . . ?
C12A N1A C1A C2A -34.1(9) . . . . ?
C8B N1B C1B O1B 19.9(8) . . . . ?
C12B N1B C1B O1B -147.5(6) . . . . ?
C8B N1B C1B C2B -157.4(6) . . . . ?
C12B N1B C1B C2B 35.2(8) . . . . ?
O1A C1A C2A C3A 142.8(7) . . . . ?
N1A C1A C2A C3A -34.9(9) . . . . ?
O1A C1A C2A C7A -33.2(9) . . . . ?
N1A C1A C2A C7A 149.0(6) . . . . ?
O1B C1B C2B C3B -142.6(7) . . . . ?
N1B C1B C2B C3B 34.5(8) . . . . ?
O1B C1B C2B C7B 31.8(9) . . . . ?
N1B C1B C2B C7B -151.1(6) . . . . ?
C7A C2A C3A C4A 1.8(10) . . . . ?
C1A C2A C3A C4A -174.2(6) . . . . ?
C7B C2B C3B C4B 0.4(9) . . . . ?
C1B C2B C3B C4B 174.9(6) . . . . ?
C2A C3A C4A C5A -2.5(10) . . . . ?
C2B C3B C4B C5B 0.3(9) . . . . ?
C3A C4A C5A C6A 1.1(12) . . . . ?
C3B C4B C5B C6B -0.4(10) . . . . ?
C4A C5A C6A C7A 1.0(13) . . . . ?
C4B C5B C6B C7B -0.3(10) . . . . ?
C3A C2A C7A C6A 0.3(10) . . . . ?
C1A C2A C7A C6A 176.4(6) . . . . ?
C5A C6A C7A C2A -1.7(11) . . . . ?
C5B C6B C7B C2B 1.0(10) . . . . ?
C3B C2B C7B C6B -1.0(9) . . . . ?
C1B C2B C7B C6B -175.6(6) . . . . ?
C11A N3A C8A N2A -1.6(9) . . . . ?
C11A N3A C8A N1A 177.4(5) . . . . ?
C9A N2A C8A N3A 0.7(9) . . . . ?
C9A N2A C8A N1A -178.3(5) . . . . ?
C1A N1A C8A N3A 122.5(6) . . . . ?
C12A N1A C8A N3A -51.9(7) . . . . ?
C1A N1A C8A N2A -58.4(7) . . . . ?
C12A N1A C8A N2A 127.2(6) . . . . ?
C11B N3B C8B N2B 1.3(11) . . . . ?
C11B N3B C8B N1B -178.4(6) . . . . ?
C9B N2B C8B N3B -0.4(10) . . . . ?
C9B N2B C8B N1B 179.3(6) . . . . ?
C1B N1B C8B N3B -113.3(7) . . . . ?
C12B N1B C8B N3B 55.0(8) . . . . ?
C1B N1B C8B N2B 66.9(7) . . . . ?
C12B N1B C8B N2B -124.8(6) . . . . ?
C8A N2A C9A C10A 1.1(9) . . . . ?
C8B N2B C9B C10B -0.2(10) . . . . ?
N2A C9A C10A C11A -1.9(10) . . . . ?
N2B C9B C10B C11B -0.3(12) . . . . ?
C8A N3A C11A C10A 0.7(10) . . . . ?
C9A C10A C11A N3A 0.9(10) . . . . ?
C8B N3B C11B C10B -1.7(11) . . . . ?
C9B C10B C11B N3B 1.3(12) . . . . ?
C13A O2A C12A O3A -13.3(10) . . . . ?
C13A O2A C12A N1A 169.3(5) . . . . ?
C1A N1A C12A O3A 161.5(6) . . . . ?
C8A N1A C12A O3A -24.5(9) . . . . ?
C1A N1A C12A O2A -20.9(8) . . . . ?
C8A N1A C12A O2A 153.1(5) . . . . ?
C13B O2B C12B O3B 12.6(10) . . . . ?
C13B O2B C12B N1B -172.4(5) . . . . ?
C1B N1B C12B O3B -161.7(6) . . . . ?
C8B N1B C12B O3B 30.7(9) . . . . ?
C1B N1B C12B O2B 22.8(8) . . . . ?
C8B N1B C12B O2B -144.9(5) . . . . ?
C12A O2A C13A C14A 67.4(7) . . . . ?
C12A O2A C13A C15A -173.1(6) . . . . ?
C12A O2A C13A C16A -55.7(7) . . . . ?
C12B O2B C13B C14B -68.4(7) . . . . ?
C12B O2B C13B C16B 173.3(5) . . . . ?
C12B O2B C13B C15B 56.1(7) . . . . ?
